data_2219996
loop_
_publ_author_name
'Akkurt, Mehmet'
'Y\?ild\?ir\?im, Sema \"Ozt\"urk'
'\,Sireci, Nihat'
'K\"u\,c\"ukbay, Hasan'
'B\"uy\"ukg\"ung\"or, Orhan'

_publ_section_title
;(<i>E</i>)-1,1'-Bis[(<i>E</i>)-but-2-enyl]-3,3'-(propane-1,3-diyl)bis(1<i>H</i>-benzimidazol-3-ium)
 dibromide monohydrate
;
_journal_coeditor_code SJ2540
_journal_issue 11
_journal_name_full 'Acta Crystallographica Section E'
_journal_page_first o2136
_journal_page_last o2137
_journal_paper_doi 10.1107/S160053680803095X
_journal_volume 64
_journal_year 2008
_chemical_formula_iupac 'C25 H30 N4 2+, 2Br -, H2 O'
_chemical_formula_moiety 'C25 H30 N4 2+, 2(Br -), H2 O'
_chemical_formula_sum 'C25 H32 Br2 N4 O'
_chemical_formula_weight 564.35
_chemical_name_systematic
;
(<i>E</i>)-1,1'-Bis[(<i>E</i>)-but-2-enyl]-3,3'-(propane-1,3-\
diyl)bis(1<i>H</i>-benzimidazol-3-ium) dibromide monohydrate
;
_space_group_IT_number 2
_symmetry_cell_setting triclinic
_symmetry_space_group_name_Hall '-P 1'
_symmetry_space_group_name_H-M 'P -1'
_atom_sites_solution_hydrogens geom
_atom_sites_solution_primary direct
_atom_sites_solution_secondary difmap
_cell_angle_alpha 106.381(8)
_cell_angle_beta 96.490(8)
_cell_angle_gamma 106.227(8)
_cell_formula_units_Z 2
_cell_length_a 8.7989(9)
_cell_length_b 11.1878(13)
_cell_length_c 14.8813(14)
_cell_measurement_reflns_used 25470
_cell_measurement_temperature 296
_cell_measurement_theta_max 28.01
_cell_measurement_theta_min 2.01
_cell_volume 1319.9(3)
_computing_cell_refinement 'X-AREA (Stoe & Cie, 2002)'
_computing_data_collection 'X-AREA (Stoe & Cie, 2002)'
_computing_data_reduction 'X-RED32 (Stoe & Cie, 2002)'
_computing_molecular_graphics 'ORTEP-3 for Windows (Farrugia, 1997)'
_computing_publication_material 'WINGX (Farrugia, 1999)'
_computing_structure_refinement 'SHELXL97 (Sheldrick, 2008)'
_computing_structure_solution 'SIR97 (Altomare <i>et al.</i>,  1999)'
_diffrn_ambient_temperature 296
_diffrn_detector_area_resol_mean 6.67
_diffrn_measured_fraction_theta_full 0.993
_diffrn_measured_fraction_theta_max 0.993
_diffrn_measurement_device '2-circle goniometer'
_diffrn_measurement_device_type 'Stoe IPDSII'
_diffrn_measurement_method '\w scans'
_diffrn_radiation_monochromator 'plane graphite'
_diffrn_radiation_type 'Mo K\a'
_diffrn_radiation_wavelength 0.71073
_diffrn_reflns_av_R_equivalents 0.0627
_diffrn_reflns_av_sigmaI/netI 0.0618
_diffrn_reflns_limit_h_max 11
_diffrn_reflns_limit_h_min -11
_diffrn_reflns_limit_k_max 13
_diffrn_reflns_limit_k_min -14
_diffrn_reflns_limit_l_max 19
_diffrn_reflns_limit_l_min -18
_diffrn_reflns_number 16109
_diffrn_reflns_reduction_process
;
;
_diffrn_reflns_theta_full 27.72
_diffrn_reflns_theta_max 27.72
_diffrn_reflns_theta_min 2.46
_diffrn_standards_number 0
_exptl_absorpt_coefficient_mu 3.094
_exptl_absorpt_correction_T_max 0.447
_exptl_absorpt_correction_T_min 0.291
_exptl_absorpt_correction_type integration
_exptl_absorpt_process_details '(X-RED32; Stoe & Cie, 2002)'
_exptl_crystal_colour 'light yellow'
_exptl_crystal_density_diffrn 1.420
_exptl_crystal_density_method 'Not Measured'
_exptl_crystal_description 'prismatic plate'
_exptl_crystal_F_000 576
_exptl_crystal_size_max 0.530
_exptl_crystal_size_mid 0.453
_exptl_crystal_size_min 0.310
_refine_diff_density_max 0.565
_refine_diff_density_min -0.406
_refine_ls_extinction_method none
_refine_ls_goodness_of_fit_ref 1.047
_refine_ls_hydrogen_treatment mixed
_refine_ls_matrix_type full
_refine_ls_number_parameters 297
_refine_ls_number_reflns 6181
_refine_ls_number_restraints 0
_refine_ls_restrained_S_all 1.047
_refine_ls_R_factor_all 0.0904
_refine_ls_R_factor_gt 0.0538
_refine_ls_shift/su_max_lt 0.001
_refine_ls_shift/su_mean <0.001
_refine_ls_structure_factor_coef Fsqd
_refine_ls_weighting_details 'calc w=1/[\s^2^(Fo^2^)+(0.0416P)^2^+0.9807P] where P=(Fo^2^+2Fc^2^)/3'
_refine_ls_weighting_scheme calc
_refine_ls_wR_factor_gt 0.1081
_refine_ls_wR_factor_ref 0.1239
_reflns_number_gt 4101
_reflns_number_total 6181
_reflns_threshold_expression I>2\s(I)
_cod_data_source_file sj2540.cif
_cod_data_source_block I
_cod_database_code 2219996
_cod_database_fobs_code 2219996

loop_
_symmetry_equiv_pos_site_id
_symmetry_equiv_pos_as_xyz
1 x,y,z
2 -x,-y,-z

loop_
_atom_site_aniso_label
_atom_site_aniso_U_11
_atom_site_aniso_U_22
_atom_site_aniso_U_33
_atom_site_aniso_U_12
_atom_site_aniso_U_13
_atom_site_aniso_U_23
N1 0.0407(17) 0.070(2) 0.0457(17) 0.0218(17) 0.0100(13) 0.0135(16)
N2 0.0431(18) 0.058(2) 0.0410(16) 0.0144(15) 0.0074(13) 0.0091(14)
N3 0.0391(16) 0.055(2) 0.0418(16) 0.0164(15) 0.0081(12) 0.0107(14)
N4 0.052(2) 0.074(2) 0.0436(17) 0.0306(18) 0.0127(14) 0.0120(17)
C1 0.177(14) 0.60(4) 0.59(4) 0.059(18) 0.041(18) 0.53(3)
C2 0.089(8) 0.50(3) 0.40(2) 0.047(12) 0.045(10) 0.37(2)
C3 0.057(5) 0.233(12) 0.288(14) 0.033(6) 0.035(6) 0.173(11)
C4 0.043(2) 0.108(4) 0.061(3) 0.032(3) 0.0097(19) 0.021(3)
C5 0.044(2) 0.058(2) 0.045(2) 0.0184(19) 0.0102(16) 0.0173(18)
C6 0.055(2) 0.068(3) 0.043(2) 0.024(2) 0.0019(17) 0.0093(19)
C7 0.074(3) 0.079(3) 0.046(2) 0.037(3) 0.014(2) 0.009(2)
C8 0.063(3) 0.087(3) 0.057(3) 0.038(3) 0.023(2) 0.014(2)
C9 0.046(2) 0.067(3) 0.057(2) 0.021(2) 0.0142(18) 0.020(2)
C10 0.045(2) 0.048(2) 0.0401(18) 0.0142(17) 0.0084(15) 0.0125(16)
C11 0.046(2) 0.069(3) 0.043(2) 0.018(2) 0.0134(16) 0.0088(19)
C12 0.046(2) 0.050(2) 0.047(2) 0.0062(18) 0.0038(16) 0.0061(17)
C13 0.052(2) 0.054(2) 0.046(2) 0.0144(19) 0.0048(17) 0.0080(18)
C14 0.051(2) 0.063(3) 0.046(2) 0.024(2) 0.0077(17) 0.0073(18)
C15 0.046(2) 0.053(2) 0.0389(18) 0.0184(18) 0.0054(15) 0.0133(16)
C16 0.042(2) 0.073(3) 0.065(3) 0.020(2) 0.0046(19) 0.021(2)
C17 0.046(3) 0.076(3) 0.088(3) 0.011(2) -0.003(2) 0.029(3)
C18 0.072(3) 0.059(3) 0.071(3) 0.006(3) -0.021(2) 0.013(2)
C19 0.080(4) 0.062(3) 0.055(2) 0.031(3) -0.005(2) 0.003(2)
C20 0.052(2) 0.063(3) 0.043(2) 0.023(2) 0.0033(17) 0.0151(18)
C21 0.040(2) 0.068(3) 0.043(2) 0.0157(19) 0.0085(15) 0.0129(19)
C22 0.073(3) 0.117(5) 0.063(3) 0.051(3) 0.025(2) 0.007(3)
C23 0.100(5) 0.096(4) 0.080(4) 0.030(4) 0.044(3) 0.013(3)
C24 0.159(7) 0.124(6) 0.082(4) 0.058(5) 0.042(4) 0.042(4)
C25 0.221(11) 0.175(9) 0.114(6) 0.072(8) 0.071(7) 0.061(6)
O1 0.054(2) 0.091(3) 0.103(3) 0.006(2) 0.007(2) 0.030(2)
Br1 0.0531(3) 0.0932(4) 0.0649(3) 0.0309(3) 0.0197(2) 0.0390(3)
Br2 0.0507(3) 0.0840(4) 0.0557(3) 0.0243(2) 0.0134(2) 0.0140(2)

loop_
_atom_site_type_symbol
_atom_site_label
_atom_site_fract_x
_atom_site_fract_y
_atom_site_fract_z
_atom_site_U_iso_or_equiv
_atom_site_thermal_displace_type
_atom_site_calc_flag
_atom_site_refinement_flags
_atom_site_occupancy
N N1 0.7390(4) 0.6064(4) 0.4072(2) 0.0525(10) Uani . . 1.000
N N2 0.4931(4) 0.5116(3) 0.3227(2) 0.0495(10) Uani . . 1.000
N N3 0.1559(4) 0.3113(3) 0.0400(2) 0.0463(10) Uani . . 1.000
N N4 0.2504(4) 0.1820(4) -0.0600(2) 0.0557(11) Uani . . 1.000
C C1 1.1336(19) 0.851(2) 0.3031(16) 0.400(19) Uani . . 1.000
C C2 1.0601(14) 0.774(2) 0.3445(13) 0.292(12) Uani . . 1.000
C C3 0.9949(10) 0.7489(12) 0.4033(10) 0.177(6) Uani . . 1.000
C C4 0.9166(5) 0.6413(6) 0.4322(3) 0.0707(18) Uani . . 1.000
C C5 0.6392(5) 0.6485(4) 0.4651(3) 0.0485(12) Uani . . 1.000
C C6 0.6724(5) 0.7321(4) 0.5592(3) 0.0572(14) Uani . . 1.000
C C7 0.5407(6) 0.7523(5) 0.5946(3) 0.0661(16) Uani . . 1.000
C C8 0.3830(6) 0.6909(5) 0.5413(3) 0.0673(17) Uani . . 1.000
C C9 0.3504(5) 0.6076(4) 0.4486(3) 0.0559(14) Uani . . 1.000
C C10 0.4821(5) 0.5886(4) 0.4116(2) 0.0451(11) Uani . . 1.000
C C11 0.6481(5) 0.5246(4) 0.3234(3) 0.0546(14) Uani . . 1.000
C C12 0.3576(5) 0.4279(4) 0.2430(3) 0.0524(12) Uani . . 1.000
C C13 0.3047(5) 0.5057(4) 0.1841(3) 0.0536(12) Uani . . 1.000
C C14 0.1475(5) 0.4283(4) 0.1120(3) 0.0547(14) Uani . . 1.000
C C15 0.0246(5) 0.2004(4) -0.0130(2) 0.0462(11) Uani . . 1.000
C C16 -0.1379(5) 0.1681(5) -0.0101(3) 0.0607(16) Uani . . 1.000
C C17 -0.2356(6) 0.0474(5) -0.0719(4) 0.0730(17) Uani . . 1.000
C C18 -0.1753(7) -0.0361(5) -0.1343(4) 0.0756(17) Uani . . 1.000
C C19 -0.0147(6) -0.0054(5) -0.1380(3) 0.0692(18) Uani . . 1.000
C C20 0.0849(5) 0.1169(4) -0.0768(3) 0.0528(14) Uani . . 1.000
C C21 0.2866(5) 0.2959(4) 0.0079(3) 0.0520(14) Uani . . 1.000
C C22 0.3684(7) 0.1338(7) -0.1103(3) 0.084(2) Uani . . 1.000
C C23 0.3596(8) 0.1486(7) -0.2051(4) 0.094(3) Uani . . 1.000
C C24 0.3622(10) 0.0582(8) -0.2808(5) 0.116(3) Uani . . 1.000
C C25 0.3606(14) 0.0664(10) -0.3775(6) 0.162(5) Uani . . 1.000
O O1 0.5845(5) 0.2069(5) 0.1612(4) 0.0878(16) Uani . . 1.000
Br Br1 0.70894(5) 0.46584(5) 0.08608(3) 0.0654(2) Uani . . 1.000
Br Br2 -0.05435(5) 0.30445(5) 0.30568(3) 0.0648(2) Uani . . 1.000
H H1A 1.16160 0.80090 0.24750 0.5960 Uiso calc R 1.000
H H1B 1.23030 0.91410 0.34640 0.5960 Uiso calc R 1.000
H H1C 1.06430 0.89630 0.28420 0.5960 Uiso calc R 1.000
H H2 1.05770 0.69140 0.30580 0.3530 Uiso calc R 1.000
H H3 0.99330 0.82660 0.44670 0.2120 Uiso calc R 1.000
H H4A 0.95090 0.66410 0.50090 0.0840 Uiso calc R 1.000
H H4B 0.94770 0.56570 0.40120 0.0840 Uiso calc R 1.000
H H6 0.77720 0.77180 0.59580 0.0680 Uiso calc R 1.000
H H7 0.55760 0.80940 0.65670 0.0800 Uiso calc R 1.000
H H8 0.29780 0.70650 0.56900 0.0810 Uiso calc R 1.000
H H9 0.24520 0.56620 0.41270 0.0670 Uiso calc R 1.000
H H11 0.68710 0.48220 0.27240 0.0660 Uiso calc R 1.000
H H12A 0.26710 0.38660 0.26790 0.0630 Uiso calc R 1.000
H H12B 0.38910 0.35850 0.20210 0.0630 Uiso calc R 1.000
H H13A 0.29250 0.58410 0.22700 0.0650 Uiso calc R 1.000
H H13B 0.38890 0.53390 0.15050 0.0650 Uiso calc R 1.000
H H14A 0.06290 0.40110 0.14570 0.0660 Uiso calc R 1.000
H H14B 0.11790 0.48530 0.07980 0.0660 Uiso calc R 1.000
H H16 -0.17850 0.22470 0.03130 0.0730 Uiso calc R 1.000
H H17 -0.34570 0.02090 -0.07200 0.0870 Uiso calc R 1.000
H H18 -0.24680 -0.11630 -0.17550 0.0910 Uiso calc R 1.000
H H19 0.02510 -0.06320 -0.17900 0.0830 Uiso calc R 1.000
H H21 0.38980 0.35770 0.03050 0.0620 Uiso calc R 1.000
H H22A 0.47680 0.18260 -0.07220 0.1010 Uiso calc R 1.000
H H22B 0.34740 0.04150 -0.11690 0.1010 Uiso calc R 1.000
H H23 0.35180 0.22730 -0.21120 0.1130 Uiso calc R 1.000
H H24 0.36530 -0.02080 -0.27320 0.1390 Uiso calc R 1.000
H H25A 0.36370 -0.01500 -0.41980 0.2430 Uiso calc R 1.000
H H25B 0.45340 0.13740 -0.37610 0.2430 Uiso calc R 1.000
H H25C 0.26380 0.08230 -0.39980 0.2430 Uiso calc R 1.000
H HW1 0.625(9) 0.268(7) 0.143(5) 0.11(3) Uiso . . 1.000
H HW2 0.677(10) 0.224(7) 0.201(5) 0.12(3) Uiso . . 1.000

loop_
_atom_type_symbol
_atom_type_description
_atom_type_scat_dispersion_real
_atom_type_scat_dispersion_imag
_atom_type_scat_source
O O 0.0106 0.0060 'International Tables Vol C Tables 4.2.6.8 and 6.1.1.4'
N N 0.0061 0.0033 'International Tables Vol C Tables 4.2.6.8 and 6.1.1.4'
Br Br -0.2901 2.4595 'International Tables Vol C Tables 4.2.6.8 and 6.1.1.4'
H H 0.0000 0.0000 'International Tables Vol C Tables 4.2.6.8 and 6.1.1.4'
C C 0.0033 0.0016 'International Tables Vol C Tables 4.2.6.8 and 6.1.1.4'

loop_
_exptl_crystal_face_index_h
_exptl_crystal_face_index_k
_exptl_crystal_face_index_l
_exptl_crystal_face_perp_dist
3 -4 -22 0.1650
0 0 1 0.1330
-6 -29 26 0.2590
5 29 -26 0.2920
7 27 -22 0.2810
7 21 -8 0.2940
-4 3 1 0.2550
-17 13 -24 0.3429
3 -18 22 0.2450
-1 -8 3 0.2666
-6 1 11 0.2440
-6 -1 0 0.3485
4 -3 -1 0.3468

loop_
_geom_angle_atom_site_label_1
_geom_angle_atom_site_label_2
_geom_angle_atom_site_label_3
_geom_angle
_geom_angle_publ_flag
HW1 O1 HW2 91(7) no
C4 N1 C11 124.1(4) no
C5 N1 C11 108.5(4) no
C4 N1 C5 127.4(3) no
C10 N2 C11 108.2(3) no
C11 N2 C12 125.7(3) no
C10 N2 C12 126.1(4) no
C14 N3 C15 125.6(4) no
C15 N3 C21 107.6(3) no
C14 N3 C21 126.6(4) no
C20 N4 C21 108.8(4) no
C20 N4 C22 126.5(4) no
C21 N4 C22 124.7(4) no
C1 C2 C3 155(2) no
C2 C3 C4 142.0(16) no
N1 C4 C3 111.2(6) no
N1 C5 C10 106.8(3) no
C6 C5 C10 121.5(4) no
N1 C5 C6 131.7(4) no
C5 C6 C7 115.8(4) no
C6 C7 C8 122.6(4) no
C7 C8 C9 121.4(5) no
C8 C9 C10 116.4(4) no
N2 C10 C5 106.3(4) no
C5 C10 C9 122.1(3) no
N2 C10 C9 131.6(4) no
N1 C11 N2 110.2(4) no
N2 C12 C13 111.9(4) no
C12 C13 C14 113.4(4) no
N3 C14 C13 113.3(4) no
N3 C15 C16 131.2(4) no
C16 C15 C20 122.0(4) no
N3 C15 C20 106.8(4) no
C15 C16 C17 116.0(4) no
C16 C17 C18 121.9(5) no
C17 C18 C19 122.7(5) no
C18 C19 C20 115.9(5) no
N4 C20 C15 105.8(4) no
N4 C20 C19 132.7(4) no
C15 C20 C19 121.4(4) no
N3 C21 N4 110.9(4) no
N4 C22 C23 111.9(5) no
C22 C23 C24 123.5(7) no
C23 C24 C25 127.2(9) no
C2 C1 H1A 110.00 no
C2 C1 H1B 109.00 no
H1A C1 H1B 109.00 no
H1A C1 H1C 109.00 no
H1B C1 H1C 109.00 no
C2 C1 H1C 109.00 no
C3 C2 H2 103.00 no
C1 C2 H2 103.00 no
C2 C3 H3 109.00 no
C4 C3 H3 109.00 no
N1 C4 H4A 109.00 no
N1 C4 H4B 109.00 no
C3 C4 H4B 109.00 no
H4A C4 H4B 108.00 no
C3 C4 H4A 109.00 no
C5 C6 H6 122.00 no
C7 C6 H6 122.00 no
C6 C7 H7 119.00 no
C8 C7 H7 119.00 no
C9 C8 H8 119.00 no
C7 C8 H8 119.00 no
C10 C9 H9 122.00 no
C8 C9 H9 122.00 no
N1 C11 H11 125.00 no
N2 C11 H11 125.00 no
N2 C12 H12A 109.00 no
N2 C12 H12B 109.00 no
C13 C12 H12B 109.00 no
H12A C12 H12B 108.00 no
C13 C12 H12A 109.00 no
C12 C13 H13A 109.00 no
C14 C13 H13A 109.00 no
C14 C13 H13B 109.00 no
C12 C13 H13B 109.00 no
H13A C13 H13B 108.00 no
N3 C14 H14B 109.00 no
C13 C14 H14A 109.00 no
C13 C14 H14B 109.00 no
H14A C14 H14B 108.00 no
N3 C14 H14A 109.00 no
C17 C16 H16 122.00 no
C15 C16 H16 122.00 no
C16 C17 H17 119.00 no
C18 C17 H17 119.00 no
C19 C18 H18 119.00 no
C17 C18 H18 119.00 no
C18 C19 H19 122.00 no
C20 C19 H19 122.00 no
N3 C21 H21 125.00 no
N4 C21 H21 125.00 no
N4 C22 H22B 109.00 no
C23 C22 H22A 109.00 no
C23 C22 H22B 109.00 no
H22A C22 H22B 108.00 no
N4 C22 H22A 109.00 no
C24 C23 H23 118.00 no
C22 C23 H23 118.00 no
C23 C24 H24 116.00 no
C25 C24 H24 116.00 no
C24 C25 H25B 109.00 no
C24 C25 H25C 110.00 no
C24 C25 H25A 109.00 no
H25A C25 H25C 110.00 no
H25B C25 H25C 109.00 no
H25A C25 H25B 110.00 no

loop_
_geom_bond_atom_site_label_1
_geom_bond_atom_site_label_2
_geom_bond_distance
_geom_bond_publ_flag
O1 HW2 0.89(9) no
O1 HW1 0.81(8) no
N1 C11 1.324(5) no
N1 C4 1.476(6) no
N1 C5 1.382(6) no
N2 C11 1.329(6) no
N2 C12 1.461(5) no
N2 C10 1.391(4) no
N3 C21 1.330(6) no
N3 C14 1.466(5) no
N3 C15 1.392(5) no
N4 C22 1.480(7) no
N4 C20 1.391(6) no
N4 C21 1.312(6) no
C1 C2 1.27(3) no
C2 C3 1.16(2) no
C3 C4 1.416(15) no
C5 C6 1.392(6) no
C5 C10 1.388(6) no
C6 C7 1.374(7) no
C7 C8 1.392(7) no
C8 C9 1.375(6) no
C9 C10 1.381(6) no
C12 C13 1.519(6) no
C13 C14 1.512(6) no
C15 C16 1.382(7) no
C15 C20 1.395(6) no
C16 C17 1.371(8) no
C17 C18 1.384(8) no
C18 C19 1.369(8) no
C19 C20 1.384(7) no
C22 C23 1.462(8) no
C23 C24 1.292(10) no
C24 C25 1.466(12) no
C1 H1C 0.9600 no
C1 H1A 0.9600 no
C1 H1B 0.9600 no
C2 H2 0.9300 no
C3 H3 0.9300 no
C4 H4A 0.9700 no
C4 H4B 0.9700 no
C6 H6 0.9300 no
C7 H7 0.9300 no
C8 H8 0.9300 no
C9 H9 0.9300 no
C11 H11 0.9300 no
C12 H12A 0.9700 no
C12 H12B 0.9700 no
C13 H13A 0.9700 no
C13 H13B 0.9700 no
C14 H14A 0.9700 no
C14 H14B 0.9700 no
C16 H16 0.9300 no
C17 H17 0.9300 no
C18 H18 0.9300 no
C19 H19 0.9300 no
C21 H21 0.9300 no
C22 H22B 0.9700 no
C22 H22A 0.9700 no
C23 H23 0.9300 no
C24 H24 0.9300 no
C25 H25C 0.9600 no
C25 H25A 0.9600 no
C25 H25B 0.9600 no

loop_
_geom_contact_atom_site_label_1
_geom_contact_atom_site_label_2
_geom_contact_distance
_geom_contact_site_symmetry_2
_geom_contact_publ_flag
Br1 C21 3.550(5) . no
Br1 O1 3.342(6) . no
Br1 C11 3.536(4) . no
Br1 C14 3.696(4) 2_665 no
Br1 C21 3.335(5) 2_665 no
Br1 N3 3.555(3) 2_665 no
Br2 O1 3.333(5) 1_455 no
Br1 HW1 2.54(8) . no
Br1 H11 2.7600 . no
Br1 H21 2.6500 . no
Br1 H16 3.0600 1_655 no
Br1 H14B 3.1400 2_665 no
Br1 H21 3.2000 2_665 no
Br2 H14A 3.0500 . no
Br2 HW2 2.45(8) 1_455 no
Br2 H4B 2.8600 1_455 no
Br2 H4A 2.8100 2_666 no
Br2 H6 3.1400 2_666 no
Br2 H8 2.9900 2_566 no
Br2 H19 2.9200 2_555 no
Br2 H9 3.1900 . no
Br2 H12A 2.8900 . no
O1 Br2 3.333(5) 1_655 no
O1 C17 3.369(8) 2_555 no
O1 Br1 3.342(6) . no
O1 H12B 2.7400 . no
O1 H22B 2.9200 2_655 no
O1 H11 2.8800 . no
O1 H18 2.9100 2_555 no
O1 H17 2.6700 2_555 no
N1 N2 2.177(5) . no
N2 N1 2.177(5) . no
N3 Br1 3.555(3) 2_665 no
N3 N4 2.176(5) . no
N4 N3 2.176(5) . no
N3 H12B 2.8000 . no
C1 C19 3.60(2) 2_665 no
C5 C9 3.473(6) 2_666 no
C8 C11 3.526(7) 2_666 no
C9 C5 3.473(6) 2_666 no
C11 C8 3.526(7) 2_666 no
C11 Br1 3.536(4) . no
C12 C21 3.300(6) . no
C14 Br1 3.696(4) 2_665 no
C15 C18 3.594(7) 2_555 no
C15 C19 3.538(6) 2_555 no
C16 C19 3.596(7) 2_555 no
C17 O1 3.369(8) 2_555 no
C18 C20 3.572(7) 2_555 no
C18 C15 3.594(7) 2_555 no
C19 C16 3.596(7) 2_555 no
C19 C15 3.538(6) 2_555 no
C19 C1 3.60(2) 2_665 no
C20 C18 3.572(7) 2_555 no
C21 Br1 3.550(5) . no
C21 C12 3.300(6) . no
C21 Br1 3.335(5) 2_665 no
C4 H6 3.0400 . no
C6 H4A 2.9100 . no
C9 H12A 2.9400 . no
C10 H13A 3.0300 . no
C12 H9 2.9900 . no
C13 H21 2.7300 . no
C14 H16 2.9800 . no
C16 H14A 2.9000 . no
C19 H22B 3.0400 . no
C19 H1C 2.8300 2_665 no
C21 H12B 2.7500 . no
C21 H13B 2.7300 . no
C22 H19 3.0600 . no
HW1 H11 2.4900 . no
HW1 Br1 2.54(8) . no
HW1 H16 2.5800 1_655 no
H1C C19 2.8300 2_665 no
H2 H4B 2.3700 . no
HW2 Br2 2.45(8) 1_655 no
H4A H6 2.5200 . no
H4A C6 2.9100 . no
H4A Br2 2.8100 2_666 no
H4B H2 2.3700 . no
H4B H11 2.5700 . no
H4B Br2 2.8600 1_655 no
H6 Br2 3.1400 2_666 no
H6 C4 3.0400 . no
H6 H4A 2.5200 . no
H8 Br2 2.9900 2_566 no
H9 H12A 2.5700 . no
H9 C12 2.9900 . no
H9 Br2 3.1900 . no
H11 Br1 2.7600 . no
H11 H4B 2.5700 . no
H11 O1 2.8800 . no
H11 HW1 2.4900 . no
H11 H12B 2.5300 . no
H12A C9 2.9400 . no
H12A H9 2.5700 . no
H12A Br2 2.8900 . no
H12A H14A 2.4800 . no
H12B N3 2.8000 . no
H12B O1 2.7400 . no
H12B H18 2.5400 2_555 no
H12B H21 2.5500 . no
H12B H11 2.5300 . no
H12B C21 2.7500 . no
H13A C10 3.0300 . no
H13B H21 2.2600 . no
H13B C21 2.7300 . no
H14A Br2 3.0500 . no
H14A C16 2.9000 . no
H14A H12A 2.4800 . no
H14A H16 2.5000 . no
H14B Br1 3.1400 2_665 no
H16 C14 2.9800 . no
H16 Br1 3.0600 1_455 no
H16 HW1 2.5800 1_455 no
H16 H14A 2.5000 . no
H17 O1 2.6700 2_555 no
H18 H12B 2.5400 2_555 no
H18 O1 2.9100 2_555 no
H19 C22 3.0600 . no
H19 Br2 2.9200 2_555 no
H21 Br1 2.6500 . no
H21 C13 2.7300 . no
H21 H12B 2.5500 . no
H21 H13B 2.2600 . no
H21 H22A 2.4800 . no
H21 Br1 3.2000 2_665 no
H22A H21 2.4800 . no
H22B C19 3.0400 . no
H22B H24 2.2700 . no
H22B O1 2.9200 2_655 no
H24 H22B 2.2700 . no

loop_
_geom_hbond_atom_site_label_D
_geom_hbond_atom_site_label_H
_geom_hbond_atom_site_label_A
_geom_hbond_site_symmetry_A
_geom_hbond_distance_DH
_geom_hbond_distance_HA
_geom_hbond_distance_DA
_geom_hbond_angle_DHA
_geom_hbond_publ_flag
O1 HW1 Br1 . 0.81(8) 2.54(8) 3.342(6) 171(8) yes
O1 HW2 Br2 1_655 0.89(9) 2.45(8) 3.333(5) 171(7) yes
C4 H4A Br2 2_666 0.97 2.81 3.773(4) 172 yes
C4 H4B Br2 1_655 0.97 2.86 3.802(6) 164 yes
C11 H11 Br1 . 0.93 2.76 3.536(4) 142 yes
C12 H12A Br2 . 0.97 2.89 3.822(5) 161 yes
C19 H19 Br2 2_555 0.93 2.92 3.816(5) 162 yes
C21 H21 Br1 . 0.93 2.65 3.550(5) 162 yes

loop_
_geom_torsion_atom_site_label_1
_geom_torsion_atom_site_label_2
_geom_torsion_atom_site_label_3
_geom_torsion_atom_site_label_4
_geom_torsion
_geom_torsion_publ_flag
C11 N1 C5 C10 -0.5(5) no
C4 N1 C11 N2 179.3(4) no
C5 N1 C4 C3 -94.8(8) no
C11 N1 C4 C3 86.9(8) no
C4 N1 C5 C6 0.2(8) no
C11 N1 C5 C6 178.8(5) no
C4 N1 C5 C10 -179.1(5) no
C5 N1 C11 N2 0.7(5) no
C11 N2 C10 C9 -178.3(5) no
C12 N2 C10 C9 0.1(7) no
C10 N2 C11 N1 -0.5(5) no
C12 N2 C11 N1 -179.0(4) no
C10 N2 C12 C13 83.4(5) no
C11 N2 C12 C13 -98.4(5) no
C12 N2 C10 C5 178.7(4) no
C11 N2 C10 C5 0.2(5) no
C21 N3 C14 C13 -29.1(6) no
C15 N3 C14 C13 156.7(4) no
C14 N3 C15 C16 -3.4(7) no
C15 N3 C21 N4 -1.7(5) no
C14 N3 C21 N4 -176.7(4) no
C14 N3 C15 C20 176.4(4) no
C21 N3 C15 C20 1.4(4) no
C21 N3 C15 C16 -178.4(5) no
C21 N4 C20 C15 -0.4(5) no
C22 N4 C21 N3 -179.4(4) no
C20 N4 C22 C23 77.2(7) no
C20 N4 C21 N3 1.3(5) no
C21 N4 C22 C23 -101.9(6) no
C21 N4 C20 C19 -178.2(5) no
C22 N4 C20 C19 2.6(8) no
C22 N4 C20 C15 -179.7(4) no
C1 C2 C3 C4 179(3) no
C2 C3 C4 N1 -102.2(19) no
C6 C5 C10 C9 -0.5(7) no
C6 C5 C10 N2 -179.2(4) no
C10 C5 C6 C7 -0.8(7) no
N1 C5 C6 C7 -180.0(5) no
N1 C5 C10 C9 178.9(4) no
N1 C5 C10 N2 0.2(5) no
C5 C6 C7 C8 1.6(7) no
C6 C7 C8 C9 -1.2(8) no
C7 C8 C9 C10 -0.1(7) no
C8 C9 C10 C5 0.9(7) no
C8 C9 C10 N2 179.3(5) no
N2 C12 C13 C14 -169.9(4) no
C12 C13 C14 N3 -62.0(5) no
N3 C15 C20 N4 -0.6(4) no
N3 C15 C16 C17 -178.5(4) no
C20 C15 C16 C17 1.7(7) no
C16 C15 C20 C19 -2.7(7) no
N3 C15 C20 C19 177.6(4) no
C16 C15 C20 N4 179.3(4) no
C15 C16 C17 C18 -0.9(8) no
C16 C17 C18 C19 0.9(9) no
C17 C18 C19 C20 -1.6(8) no
C18 C19 C20 N4 180.0(5) no
C18 C19 C20 C15 2.5(7) no
N4 C22 C23 C24 -136.1(8) no
C22 C23 C24 C25 -177.3(9) no

loop_
_cod_related_entry_id
_cod_related_entry_database
_cod_related_entry_code
1 ChemSpider 30655651
